data_7208772
loop_
_publ_author_name
'Kyprianidou, Eleni J.'
'Papaefstathiou, Giannis S.'
'Manos, Manolis J.'
'Tasiopoulos, Anastasios J.'

_publ_section_title
;
 A flexible Cd2+ metal organic framework with a unique (3,3,6)-connected
 topology, unprecedented secondary building units and single crystal to
 single crystal solvent exchange properties
;
_journal_issue 24
_journal_name_full CrystEngComm
_journal_page_first 8368
_journal_paper_doi 10.1039/c2ce25913c
_journal_volume 14
_journal_year 2012
_chemical_formula_moiety 'C41 H34 Cd3 N5 O15, 2(C0.5 H0.5 Cl1.5), 6.5(H2 O)'
_chemical_formula_sum 'C42 H48 Cd3 Cl3 N5 O21.5'
_chemical_formula_weight 1410.40
_chemical_name_systematic
;
?
;
_space_group_IT_number 15
_symmetry_cell_setting monoclinic
_symmetry_space_group_name_Hall '-C 2yc'
_symmetry_space_group_name_H-M 'C 1 2/c 1'
_atom_sites_solution_hydrogens geom
_atom_sites_solution_primary direct
_atom_sites_solution_secondary difmap
_audit_creation_method SHELXL-97
_cell_angle_alpha 90.00
_cell_angle_beta 118.404(9)
_cell_angle_gamma 90.00
_cell_formula_units_Z 8
_cell_length_a 34.628(2)
_cell_length_b 18.2216(6)
_cell_length_c 23.1357(18)
_cell_measurement_reflns_used 7978
_cell_measurement_temperature 100(2)
_cell_measurement_theta_max 28.7554
_cell_measurement_theta_min 2.9969
_cell_volume 12840.7(17)
_computing_cell_refinement 'CrysAlis RED'
_computing_data_collection 'CrysAlis CCD'
_computing_data_reduction 'CrysAlis RED'
_computing_molecular_graphics
;
DIAMOND (Brandenburg, 2006)
MERCURY (Bruno et al. 2002)
;
_computing_publication_material 'WINGX (Farrugia, 1999)'
_computing_structure_refinement 'SHELXL-97 (Sheldrick, 1997)'
_computing_structure_solution 'SHELXL-97 (Sheldrick, 1997)'
_diffrn_ambient_temperature 100(2)
_diffrn_detector_area_resol_mean 10.4223
_diffrn_measured_fraction_theta_full 0.980
_diffrn_measured_fraction_theta_max 0.980
_diffrn_measurement_device_type 'SuperNova, Dual, Cu at zero, Atlas'
_diffrn_measurement_method '\w scans'
_diffrn_radiation_monochromator mirror
_diffrn_radiation_source 'SuperNova (Mo) X-ray Source'
_diffrn_radiation_type MoK\a
_diffrn_radiation_wavelength 0.71073
_diffrn_reflns_av_R_equivalents 0.0385
_diffrn_reflns_av_sigmaI/netI 0.0473
_diffrn_reflns_limit_h_max 38
_diffrn_reflns_limit_h_min -41
_diffrn_reflns_limit_k_max 18
_diffrn_reflns_limit_k_min -21
_diffrn_reflns_limit_l_max 27
_diffrn_reflns_limit_l_min -27
_diffrn_reflns_number 25299
_diffrn_reflns_theta_full 25.00
_diffrn_reflns_theta_max 25.00
_diffrn_reflns_theta_min 3.20
_exptl_absorpt_coefficient_mu 1.176
_exptl_absorpt_correction_T_max 1.00000
_exptl_absorpt_correction_T_min 0.52286
_exptl_absorpt_correction_type multi-scan
_exptl_absorpt_process_details 'Empirical absorption correction (CrysAlis RED, Oxford Diffraction)'
_exptl_crystal_colour colorless
_exptl_crystal_density_diffrn 1.459
_exptl_crystal_density_method 'not measured'
_exptl_crystal_description polyhedral
_exptl_crystal_F_000 5616
_exptl_crystal_size_max 0.15
_exptl_crystal_size_mid 0.12
_exptl_crystal_size_min 0.11
_refine_diff_density_max 2.719
_refine_diff_density_min -1.471
_refine_diff_density_rms 0.185
_refine_ls_extinction_method none
_refine_ls_goodness_of_fit_ref 1.188
_refine_ls_hydrogen_treatment constr
_refine_ls_matrix_type full
_refine_ls_number_parameters 739
_refine_ls_number_reflns 11087
_refine_ls_number_restraints 734
_refine_ls_restrained_S_all 1.170
_refine_ls_R_factor_all 0.1183
_refine_ls_R_factor_gt 0.0920
_refine_ls_shift/su_max 0.001
_refine_ls_shift/su_mean 0.000
_refine_ls_structure_factor_coef Fsqd
_refine_ls_weighting_details 'calc w=1/[\s^2^(Fo^2^)+(0.2000P)^2^+0.0000P] where P=(Fo^2^+2Fc^2^)/3'
_refine_ls_weighting_scheme calc
_refine_ls_wR_factor_gt 0.2796
_refine_ls_wR_factor_ref 0.3136
_reflns_number_gt 7397
_reflns_number_total 11087
_reflns_threshold_expression >2sigma(I)
_cod_data_source_file c2ce25913c.txt
_cod_data_source_block UCY-3-CHCl3
_cod_depositor_comments
;
The following automatic conversions were performed:

'_symmetry_cell_setting' value 'Monoclinic' changed to 'monoclinic'
according to /home/saulius/struct/CIF-dictionaries/cif_core.dic
dictionary named 'cif_core.dic' version 2.4.2 from 2011-04-26.

Automatic conversion script
Id: cif_fix_values 1891 2012-01-12 08:04:46Z andrius 
;
_cod_original_sg_symbol_H-M 'C 2/c'
_cod_original_formula_sum 'C42 H48 Cd3 Cl3 N5 O21.50'
_cod_database_code 7208772

loop_
_symmetry_equiv_pos_as_xyz
'x, y, z'
'-x, y, -z+1/2'
'x+1/2, y+1/2, z'
'-x+1/2, y+1/2, -z+1/2'
'-x, -y, -z'
'x, -y, z-1/2'
'-x+1/2, -y+1/2, -z'
'x+1/2, -y+1/2, z-1/2'

loop_
_atom_site_label
_atom_site_type_symbol
_atom_site_fract_x
_atom_site_fract_y
_atom_site_fract_z
_atom_site_U_iso_or_equiv
_atom_site_adp_type
_atom_site_occupancy
_atom_site_symmetry_multiplicity
_atom_site_calc_flag
_atom_site_refinement_flags
_atom_site_disorder_assembly
_atom_site_disorder_group
Cd1 Cd 0.209997(18) 0.39419(3) 0.30913(3) 0.0567(3) Uani 1 1 d U A .
Cd2 Cd 0.32140(2) 0.38197(4) 0.32400(4) 0.0636(3) Uani 1 1 d U A .
Cd3 Cd 0.32262(2) 0.44934(4) 0.46342(4) 0.0653(3) Uani 1 1 d U A .
C1 C 0.1211(6) 0.3909(10) 0.2459(8) 0.112(5) Uani 1 1 d DU . .
C2 C 0.0713(7) 0.3954(12) 0.2178(10) 0.065(5) Uani 0.50 1 d PDU A 1
C2A C 0.0739(8) 0.3680(14) 0.1918(11) 0.060(5) Uani 0.50 1 d PU A 2
C3 C 0.0506(7) 0.3385(13) 0.1811(11) 0.085(8) Uani 0.50 1 d PDU A 1
H3 H 0.0678 0.2995 0.1807 0.102 Uiso 0.50 1 calc PR A 1
C3A C 0.0578(8) 0.3488(16) 0.1186(19) 0.130(13) Uani 0.50 1 d PU A 2
H3A H 0.0765 0.3406 0.1010 0.156 Uiso 0.50 1 calc PR A 2
C4 C 0.0066(8) 0.3316(16) 0.1439(12) 0.092(11) Uani 0.50 1 d PDU A 1
H4 H -0.0063 0.2899 0.1189 0.110 Uiso 0.50 1 calc PR A 1
C4A C 0.0124(6) 0.3451(15) 0.0823(14) 0.097(9) Uani 0.50 1 d PU A 2
H4A H -0.0008 0.3428 0.0367 0.117 Uiso 0.50 1 calc PR A 2
C5 C -0.0190(6) 0.3936(10) 0.1458(9) 0.067(6) Uani 0.50 1 d PDU A 1
C5A C -0.0155(7) 0.3447(12) 0.1152(12) 0.064(6) Uani 0.50 1 d PU A 2
C6 C 0.0014(6) 0.4494(11) 0.1820(9) 0.092(8) Uani 0.50 1 d PDU A 1
H6 H -0.0147 0.4895 0.1836 0.110 Uiso 0.50 1 calc PR A 1
C6A C -0.0003(9) 0.359(2) 0.1747(13) 0.103(12) Uani 0.50 1 d PU A 2
H6A H -0.0195 0.3631 0.1922 0.124 Uiso 0.50 1 calc PR A 2
C7 C 0.0464(6) 0.4509(14) 0.2181(10) 0.081(7) Uani 0.50 1 d PDU A 1
H7 H 0.0599 0.4920 0.2436 0.097 Uiso 0.50 1 calc PR A 1
C7A C 0.0476(8) 0.370(2) 0.2190(13) 0.112(12) Uani 0.50 1 d PU A 2
H7A H 0.0586 0.3774 0.2638 0.135 Uiso 0.50 1 calc PR A 2
C8 C -0.0670(6) 0.3874(10) 0.1116(10) 0.065(5) Uani 0.50 1 d PDU A 1
C8A C -0.0641(7) 0.3311(13) 0.0746(10) 0.075(6) Uani 0.50 1 d PU A 2
C9 C 0.2854(2) 0.2910(4) 0.4104(4) 0.055(2) Uani 1 1 d U A .
C10 C 0.3028(2) 0.2311(4) 0.4610(4) 0.0489(19) Uani 1 1 d U . .
C11 C 0.3478(2) 0.2202(4) 0.4991(4) 0.0502(19) Uani 1 1 d U . .
H11 H 0.3669 0.2493 0.4911 0.060 Uiso 1 1 calc R . .
C12 C -0.1348(3) 0.3312(5) 0.0477(5) 0.061(2) Uani 1 1 d U . .
C13 C -0.1642(3) 0.3724(4) 0.0612(4) 0.052(2) Uani 1 1 d U . .
H13 H -0.1535 0.4058 0.0958 0.062 Uiso 1 1 calc R . .
C14 C 0.2090(3) 0.3627(4) 0.4773(4) 0.0518(19) Uani 1 1 d U . .
C15 C 0.2744(2) 0.1879(4) 0.4734(4) 0.049(2) Uani 1 1 d U . .
H15 H 0.2441 0.1935 0.4482 0.059 Uiso 1 1 calc R . .
C16 C 0.2395(3) 0.4080(5) 0.4607(6) 0.063(2) Uani 1 1 d U A .
C17 C 0.4041(4) 0.4125(9) 0.4362(9) 0.111(5) Uani 1 1 d U A .
C18 C 0.4520(4) 0.4025(6) 0.4850(6) 0.089(4) Uani 1 1 d U . .
C19 C 0.4770(5) 0.3447(10) 0.4754(9) 0.158(8) Uani 1 1 d U . .
H19 H 0.4638 0.3151 0.4383 0.190 Uiso 1 1 calc R . .
C20 C 0.5185(5) 0.3336(10) 0.5191(13) 0.198(12) Uani 1 1 d U . .
H20 H 0.5339 0.2941 0.5146 0.237 Uiso 1 1 calc R . .
C21 C 0.0383(3) 0.1198(5) 0.0702(6) 0.080(3) Uani 1 1 d U . .
C22 C 0.5151(4) 0.4363(8) 0.5784(7) 0.099(4) Uani 1 1 d U . .
H22 H 0.5285 0.4674 0.6144 0.119 Uiso 1 1 calc R . .
C23 C 0.4731(4) 0.4459(7) 0.5343(8) 0.108(5) Uani 1 1 d U . .
H23 H 0.4583 0.4859 0.5393 0.129 Uiso 1 1 calc R . .
C24 C 0.0857(3) 0.1243(6) 0.1131(8) 0.112(6) Uani 1 1 d U . .
C25 C 0.2575(3) 0.5206(4) 0.3140(4) 0.055(2) Uani 1 1 d U A .
C26 C 0.2795(3) 0.5922(5) 0.3142(4) 0.053(2) Uani 1 1 d U . .
C27 C 0.2527(3) 0.6533(4) 0.2842(4) 0.057(2) Uani 1 1 d U . .
H27 H 0.2223 0.6486 0.2622 0.068 Uiso 1 1 calc R . .
C28 C 0.2276(3) 0.2216(4) 0.2121(5) 0.062(2) Uani 1 1 d U . .
C29 C 0.1816(3) 0.2279(5) 0.1807(5) 0.071(3) Uani 1 1 d U . .
H29 H 0.1686 0.2731 0.1792 0.085 Uiso 1 1 calc R . .
C30 C 0.1557(3) 0.1678(5) 0.1521(5) 0.076(3) Uani 1 1 d U . .
C31 C 0.3241(3) 0.5996(5) 0.3442(5) 0.074(3) Uani 1 1 d U . .
H31 H 0.3416 0.5586 0.3627 0.089 Uiso 1 1 calc R . .
C32 C 0.2563(3) 0.2874(4) 0.2444(5) 0.061(2) Uani 1 1 d U A .
C33 C 0.2779(4) 0.4734(11) 0.2031(11) 0.197(11) Uani 1 1 d DU A .
C34 C 0.2128(6) 0.5562(15) 0.1306(10) 0.193(9) Uani 1 1 d DU . .
H34A H 0.2084 0.6038 0.1106 0.289 Uiso 1 1 calc R . .
H34B H 0.2004 0.5553 0.1598 0.289 Uiso 1 1 calc R . .
H34C H 0.1988 0.5197 0.0970 0.289 Uiso 1 1 calc R . .
C35 C 0.2958(7) 0.5838(14) 0.1707(11) 0.194(10) Uani 1 1 d DU . .
H35A H 0.2849 0.6288 0.1469 0.290 Uiso 1 1 calc R . .
H35B H 0.3107 0.5564 0.1518 0.290 Uiso 1 1 calc R . .
H35C H 0.3160 0.5947 0.2159 0.290 Uiso 1 1 calc R . .
C36 C 0.3684(4) 0.3648(7) 0.5916(5) 0.110(4) Uani 1 1 d DU A .
C37 C 0.4466(3) 0.3426(14) 0.6766(9) 0.173(8) Uani 1 1 d DU . .
H37A H 0.4630 0.3154 0.7165 0.260 Uiso 1 1 calc R . .
H37B H 0.4533 0.3939 0.6850 0.260 Uiso 1 1 calc R . .
H37C H 0.4545 0.3262 0.6441 0.260 Uiso 1 1 calc R . .
C38 C 0.3866(5) 0.2815(8) 0.6887(7) 0.127(5) Uani 1 1 d DU . .
H38A H 0.4121 0.2637 0.7269 0.190 Uiso 1 1 calc R . .
H38B H 0.3709 0.2409 0.6611 0.190 Uiso 1 1 calc R . .
H38C H 0.3679 0.3071 0.7020 0.190 Uiso 1 1 calc R . .
C39 C 0.3646(4) 0.5983(7) 0.5181(11) 0.155(7) Uani 1 1 d DU A .
C40 C 0.3243(9) 0.7129(16) 0.4899(18) 0.299(18) Uani 1 1 d DU . .
H40A H 0.3279 0.7650 0.4966 0.448 Uiso 1 1 calc R . .
H40B H 0.3062 0.6947 0.5078 0.448 Uiso 1 1 calc R . .
H40C H 0.3107 0.7024 0.4438 0.448 Uiso 1 1 calc R . .
C41 C 0.4086(10) 0.706(2) 0.5734(19) 0.37(2) Uani 1 1 d DU . .
H41A H 0.4068 0.7587 0.5753 0.551 Uiso 1 1 calc R . .
H41B H 0.4316 0.6933 0.5633 0.551 Uiso 1 1 calc R . .
H41C H 0.4149 0.6856 0.6151 0.551 Uiso 1 1 calc R . .
C42 C 0.4104(5) 0.4092(8) 0.2578(7) 0.154(9) Uani 0.50 1 d PDU . .
H42 H 0.3989 0.4280 0.2862 0.185 Uiso 0.50 1 calc PR . .
C43 C 0.1682(5) 0.5768(7) 0.3575(7) 0.153(8) Uani 0.50 1 d PDU . .
H43 H 0.1720 0.5308 0.3389 0.184 Uiso 0.50 1 calc PR . .
Cl1 Cl 0.3990(5) 0.4680(7) 0.1890(7) 0.184(5) Uani 0.50 1 d PDU . .
Cl2 Cl 0.4688(5) 0.3949(8) 0.3001(7) 0.183(4) Uani 0.50 1 d PDU . .
Cl3 Cl 0.3853(7) 0.3246(8) 0.2173(9) 0.243(8) Uani 0.50 1 d PDU . .
Cl4 Cl 0.2143(5) 0.6356(7) 0.4057(7) 0.203(5) Uani 0.50 1 d PDU . .
Cl5 Cl 0.1527(6) 0.6603(7) 0.3100(10) 0.232(6) Uani 0.50 1 d PDU . .
Cl6 Cl 0.1430(5) 0.5783(4) 0.4099(7) 0.184(5) Uani 0.50 1 d PDU . .
N1 N -0.0894(3) 0.3396(5) 0.0879(4) 0.076(2) Uani 1 1 d U . .
N2 N 0.1111(4) 0.1754(6) 0.1116(7) 0.067(4) Uani 0.70 1 d PU . .
N2A N 0.1049(10) 0.1624(18) 0.1393(14) 0.053(8) Uani 0.30 1 d PU . .
N3 N 0.2595(6) 0.5409(9) 0.1672(10) 0.185(7) Uani 1 1 d DU . .
N4 N 0.4001(3) 0.3312(6) 0.6526(5) 0.117(4) Uani 1 1 d DU . .
N5 N 0.3671(7) 0.6776(7) 0.5228(10) 0.190(8) Uani 1 1 d DU . .
O1 O 0.1461(6) 0.3871(10) 0.2020(10) 0.107(6) Uani 0.50 1 d PU A .
O1A O 0.1416(5) 0.3458(10) 0.2459(9) 0.068(4) Uani 0.50 1 d PU A .
O2 O 0.1352(5) 0.4564(9) 0.2822(8) 0.102(4) Uani 0.60 1 d PU A .
O2A O 0.1426(7) 0.3493(13) 0.2765(11) 0.076(6) Uani 0.40 1 d PU A .
O3 O 0.24502(17) 0.2933(3) 0.3736(3) 0.0611(16) Uani 1 1 d U . .
O4 O 0.31396(19) 0.3358(3) 0.4110(3) 0.0643(17) Uani 1 1 d U . .
O5 O 0.2250(2) 0.4444(3) 0.4085(3) 0.0639(16) Uani 1 1 d U . .
O6 O 0.27931(19) 0.4046(3) 0.5023(4) 0.0702(18) Uani 1 1 d U . .
O7 O 0.3808(2) 0.4559(4) 0.4408(5) 0.092(3) Uani 1 1 d U . .
O8 O 0.3899(3) 0.3749(7) 0.3803(6) 0.127(4) Uani 1 1 d U . .
O9 O 0.21806(17) 0.5122(3) 0.2794(3) 0.0646(17) Uani 1 1 d U . .
O10 O 0.28253(17) 0.4689(3) 0.3499(3) 0.0562(15) Uani 1 1 d U . .
O11 O 0.2393(2) 0.3467(3) 0.2444(3) 0.0663(17) Uani 1 1 d U . .
O12 O 0.2971(2) 0.2776(3) 0.2719(4) 0.0727(19) Uani 1 1 d U . .
O13 O 0.3159(3) 0.4573(5) 0.2463(5) 0.109(3) Uani 1 1 d DU . .
O14 O 0.3791(3) 0.4095(5) 0.5606(5) 0.115(3) Uani 1 1 d DU . .
O15 O 0.3283(3) 0.5668(4) 0.4884(5) 0.100(3) Uani 1 1 d DU . .

loop_
_atom_site_aniso_label
_atom_site_aniso_U_11
_atom_site_aniso_U_22
_atom_site_aniso_U_33
_atom_site_aniso_U_23
_atom_site_aniso_U_13
_atom_site_aniso_U_12
Cd1 0.0224(4) 0.0390(4) 0.0789(5) 0.0063(3) -0.0002(3) -0.0020(2)
Cd2 0.0400(4) 0.0405(4) 0.0898(6) -0.0079(3) 0.0143(4) -0.0098(3)
Cd3 0.0430(4) 0.0444(4) 0.0836(5) -0.0046(3) 0.0100(4) -0.0124(3)
C1 0.104(6) 0.107(6) 0.121(6) 0.021(4) 0.051(4) -0.009(4)
C2 0.042(12) 0.072(14) 0.070(13) -0.013(11) 0.018(11) -0.019(10)
C2A 0.055(7) 0.059(7) 0.060(7) 0.004(4) 0.022(5) -0.003(5)
C3 0.040(13) 0.070(15) 0.100(19) 0.035(13) -0.002(13) 0.007(11)
C3A 0.045(13) 0.10(2) 0.20(3) -0.09(2) 0.021(17) -0.018(12)
C4 0.031(13) 0.14(3) 0.079(19) 0.020(18) 0.008(13) -0.045(15)
C4A 0.034(10) 0.11(2) 0.13(2) -0.068(17) 0.027(12) -0.020(11)
C5 0.044(11) 0.048(11) 0.079(14) 0.031(10) 0.005(10) 0.020(8)
C5A 0.036(12) 0.057(12) 0.086(15) -0.037(11) 0.017(11) -0.006(9)
C6 0.038(10) 0.064(14) 0.126(18) -0.033(12) 0.001(12) -0.023(9)
C6A 0.057(15) 0.20(4) 0.067(17) 0.009(19) 0.042(14) -0.038(18)
C7 0.023(9) 0.093(17) 0.102(16) 0.014(12) 0.009(10) 0.010(9)
C7A 0.035(13) 0.20(4) 0.064(14) -0.044(19) -0.008(12) -0.027(18)
C8 0.046(11) 0.047(10) 0.086(13) -0.021(9) 0.020(10) -0.007(8)
C8A 0.038(11) 0.087(15) 0.072(12) -0.042(11) 0.003(10) -0.002(10)
C9 0.030(4) 0.032(4) 0.073(5) 0.001(4) 0.001(4) 0.007(3)
C10 0.031(4) 0.039(4) 0.054(4) -0.001(3) 0.002(4) 0.000(3)
C11 0.033(4) 0.043(4) 0.059(5) 0.002(3) 0.009(4) 0.003(3)
C12 0.026(4) 0.046(5) 0.083(6) -0.009(4) 0.004(4) -0.010(3)
C13 0.035(4) 0.034(4) 0.062(5) -0.007(3) 0.003(4) -0.006(3)
C14 0.043(5) 0.032(4) 0.072(5) -0.001(4) 0.021(4) 0.003(3)
C15 0.024(4) 0.031(4) 0.066(5) -0.009(3) 0.000(3) 0.001(3)
C16 0.052(6) 0.033(4) 0.107(8) -0.011(5) 0.040(6) -0.003(4)
C17 0.046(7) 0.092(10) 0.154(13) 0.050(9) 0.014(8) -0.013(7)
C18 0.048(6) 0.060(6) 0.094(7) 0.004(5) -0.019(6) 0.006(5)
C19 0.078(10) 0.117(13) 0.154(13) -0.018(11) -0.046(10) 0.016(9)
C20 0.044(7) 0.109(13) 0.32(3) -0.055(16) -0.007(12) 0.024(8)
C21 0.040(5) 0.036(5) 0.135(9) -0.011(5) 0.017(6) 0.004(4)
C22 0.048(6) 0.111(11) 0.110(9) -0.013(8) 0.015(7) -0.018(7)
C23 0.061(8) 0.075(8) 0.155(12) 0.001(8) 0.025(8) 0.004(6)
C24 0.037(5) 0.054(6) 0.190(14) -0.045(8) 0.009(7) -0.004(5)
C25 0.037(4) 0.031(4) 0.077(5) 0.000(4) 0.012(4) -0.005(3)
C26 0.029(4) 0.039(4) 0.071(5) 0.005(4) 0.007(4) -0.002(3)
C27 0.027(4) 0.035(4) 0.078(5) 0.008(4) 0.000(4) 0.005(3)
C28 0.036(4) 0.026(4) 0.091(6) -0.011(4) 0.003(4) -0.008(3)
C29 0.040(5) 0.033(4) 0.100(7) -0.014(4) 0.001(5) 0.010(3)
C30 0.027(4) 0.045(5) 0.107(7) -0.022(5) -0.007(5) -0.002(4)
C31 0.047(5) 0.032(4) 0.101(7) 0.007(4) 0.000(5) 0.006(4)
C32 0.055(6) 0.030(4) 0.078(6) -0.012(4) 0.014(5) -0.011(4)
C33 0.152(14) 0.183(17) 0.175(17) 0.076(15) 0.011(13) -0.041(12)
C34 0.229(14) 0.22(2) 0.158(16) 0.084(16) 0.118(14) 0.073(16)
C35 0.248(19) 0.18(2) 0.169(16) 0.065(16) 0.115(16) -0.014(16)
C36 0.094(9) 0.073(8) 0.112(8) -0.022(5) 0.007(6) 0.023(7)
C37 0.070(7) 0.26(2) 0.133(12) -0.060(13) 0.001(8) -0.011(10)
C38 0.136(12) 0.086(10) 0.115(10) 0.007(7) 0.025(9) 0.023(8)
C39 0.145(12) 0.085(8) 0.208(18) -0.024(11) 0.064(13) -0.039(9)
C40 0.34(2) 0.135(19) 0.37(3) -0.03(2) 0.13(2) 0.066(18)
C41 0.35(3) 0.21(3) 0.41(4) -0.12(3) 0.07(2) -0.15(2)
C42 0.147(12) 0.16(2) 0.19(2) 0.008(13) 0.115(16) -0.060(17)
C43 0.17(2) 0.20(2) 0.106(16) 0.059(14) 0.083(14) -0.036(15)
Cl1 0.194(11) 0.123(8) 0.235(12) 0.054(8) 0.103(9) 0.001(7)
Cl2 0.176(9) 0.194(12) 0.197(10) 0.014(8) 0.103(8) 0.006(8)
Cl3 0.289(17) 0.147(10) 0.249(14) 0.003(9) 0.092(12) -0.067(11)
Cl4 0.289(12) 0.165(10) 0.260(11) -0.093(9) 0.215(10) -0.089(9)
Cl5 0.290(14) 0.125(9) 0.384(16) 0.086(11) 0.245(12) 0.040(10)
Cl6 0.313(14) 0.058(4) 0.307(13) -0.047(6) 0.251(13) -0.038(6)
N1 0.032(4) 0.086(7) 0.084(6) 0.006(5) 0.006(4) -0.015(4)
N2 0.035(6) 0.033(6) 0.093(9) -0.007(6) -0.001(6) 0.011(4)
N2A 0.053(9) 0.052(9) 0.056(9) -0.001(5) 0.026(6) 0.002(5)
N3 0.199(14) 0.130(13) 0.200(16) 0.036(11) 0.073(13) 0.000(10)
N4 0.080(6) 0.108(9) 0.111(7) -0.004(5) 0.005(6) 0.018(6)
N5 0.222(15) 0.098(8) 0.273(19) -0.096(11) 0.137(14) -0.057(9)
O1 0.080(12) 0.091(13) 0.113(13) -0.039(10) 0.016(10) 0.005(9)
O1A 0.067(6) 0.072(6) 0.068(5) -0.014(4) 0.035(4) -0.010(4)
O2 0.087(6) 0.102(6) 0.112(6) -0.005(4) 0.042(4) 0.002(4)
O2A 0.067(7) 0.081(7) 0.076(7) 0.009(5) 0.029(5) -0.003(4)
O3 0.030(3) 0.044(3) 0.075(4) 0.006(3) -0.003(3) 0.005(2)
O4 0.039(3) 0.034(3) 0.090(4) 0.005(3) 0.007(3) -0.004(2)
O5 0.062(4) 0.047(4) 0.086(4) 0.001(3) 0.038(4) 0.005(3)
O6 0.030(3) 0.048(3) 0.107(5) 0.000(3) 0.012(3) -0.003(2)
O7 0.041(4) 0.062(5) 0.151(7) 0.047(5) 0.027(4) 0.017(3)
O8 0.052(5) 0.158(11) 0.138(8) -0.003(8) 0.018(6) -0.026(6)
O9 0.027(3) 0.035(3) 0.099(4) -0.009(3) 0.004(3) -0.003(2)
O10 0.031(3) 0.034(3) 0.084(4) 0.004(3) 0.011(3) 0.007(2)
O11 0.061(4) 0.031(3) 0.087(4) -0.009(3) 0.019(3) -0.008(3)
O12 0.046(4) 0.046(3) 0.096(5) -0.011(3) 0.009(3) -0.014(3)
O13 0.111(7) 0.083(6) 0.135(7) -0.002(5) 0.060(6) -0.028(5)
O14 0.060(5) 0.069(5) 0.142(7) -0.007(5) -0.012(5) 0.004(4)
O15 0.100(6) 0.051(4) 0.122(6) -0.022(4) 0.032(5) -0.007(4)

loop_
_atom_type_symbol
_atom_type_description
_atom_type_scat_dispersion_real
_atom_type_scat_dispersion_imag
_atom_type_scat_source
C C 0.0033 0.0016 'International Tables Vol C Tables 4.2.6.8 and 6.1.1.4'
H H 0.0000 0.0000 'International Tables Vol C Tables 4.2.6.8 and 6.1.1.4'
N N 0.0061 0.0033 'International Tables Vol C Tables 4.2.6.8 and 6.1.1.4'
O O 0.0106 0.0060 'International Tables Vol C Tables 4.2.6.8 and 6.1.1.4'
Cd Cd -0.8075 1.2024 'International Tables Vol C Tables 4.2.6.8 and 6.1.1.4'
Cl Cl 0.1484 0.1585 'International Tables Vol C Tables 4.2.6.8 and 6.1.1.4'

loop_
_geom_angle_atom_site_label_1
_geom_angle_atom_site_label_2
_geom_angle_atom_site_label_3
_geom_angle
_geom_angle_site_symmetry_1
_geom_angle_site_symmetry_3
O2A Cd1 O1A 17.6(5) . .
O2A Cd1 O5 100.8(7) . .
O1A Cd1 O5 117.9(5) . .
O2A Cd1 O3 94.0(6) . .
O1A Cd1 O3 99.9(5) . .
O5 Cd1 O3 82.6(2) . .
O2A Cd1 O9 119.5(6) . .
O1A Cd1 O9 113.7(5) . .
O5 Cd1 O9 85.7(2) . .
O3 Cd1 O9 146.03(19) . .
O2A Cd1 O11 110.4(7) . .
O1A Cd1 O11 94.6(5) . .
O5 Cd1 O11 146.1(2) . .
O3 Cd1 O11 82.2(2) . .
O9 Cd1 O11 90.2(2) . .
O2A Cd1 O1 48.3(7) . .
O1A Cd1 O1 32.7(6) . .
O5 Cd1 O1 135.2(5) . .
O3 Cd1 O1 124.2(5) . .
O9 Cd1 O1 85.8(5) . .
O11 Cd1 O1 77.7(5) . .
O2A Cd1 O10 169.5(7) . .
O1A Cd1 O10 163.5(5) . .
O5 Cd1 O10 73.1(2) . .
O3 Cd1 O10 93.56(18) . .
O9 Cd1 O10 52.48(17) . .
O11 Cd1 O10 77.8(2) . .
O1 Cd1 O10 130.8(6) . .
O2A Cd1 O2 47.4(7) . .
O1A Cd1 O2 53.7(5) . .
O5 Cd1 O2 78.0(4) . .
O3 Cd1 O2 130.8(4) . .
O9 Cd1 O2 76.8(4) . .
O11 Cd1 O2 133.6(4) . .
O1 Cd1 O2 57.3(6) . .
O10 Cd1 O2 122.3(4) . .
O2A Cd1 C1 22.3(6) . .
O1A Cd1 C1 23.2(5) . .
O5 Cd1 C1 102.0(4) . .
O3 Cd1 C1 116.3(4) . .
O9 Cd1 C1 97.3(4) . .
O11 Cd1 C1 111.9(4) . .
O1 Cd1 C1 36.3(6) . .
O10 Cd1 C1 149.2(4) . .
O2 Cd1 C1 30.6(5) . .
O8 Cd2 O12 108.2(4) . .
O8 Cd2 O13 100.3(4) . .
O12 Cd2 O13 103.3(3) . .
O8 Cd2 O4 89.9(4) . .
O12 Cd2 O4 89.5(3) . .
O13 Cd2 O4 160.0(3) . .
O8 Cd2 O10 120.1(4) . .
O12 Cd2 O10 127.7(2) . .
O13 Cd2 O10 87.1(3) . .
O4 Cd2 O10 72.9(2) . .
O8 Cd2 O11 161.3(4) . .
O12 Cd2 O11 53.0(2) . .
O13 Cd2 O11 86.3(3) . .
O4 Cd2 O11 89.4(2) . .
O10 Cd2 O11 77.4(2) . .
O8 Cd2 C32 134.9(4) . .
O12 Cd2 C32 26.7(3) . .
O13 Cd2 C32 96.9(3) . .
O4 Cd2 C32 87.7(3) . .
O10 Cd2 C32 102.0(2) . .
O11 Cd2 C32 26.4(2) . .
O8 Cd2 Cd3 86.2(4) . .
O12 Cd2 Cd3 131.0(2) . .
O13 Cd2 Cd3 120.2(3) . .
O4 Cd2 Cd3 42.83(15) . .
O10 Cd2 Cd3 42.85(14) . .
O11 Cd2 Cd3 105.77(16) . .
C32 Cd2 Cd3 119.7(2) . .
O15 Cd3 O6 104.0(3) . .
O15 Cd3 O14 97.0(3) . .
O6 Cd3 O14 84.9(3) . .
O15 Cd3 O7 91.7(3) . .
O6 Cd3 O7 158.8(2) . .
O14 Cd3 O7 79.0(4) . .
O15 Cd3 O10 94.5(3) . .
O6 Cd3 O10 110.7(2) . .
O14 Cd3 O10 157.7(3) . .
O7 Cd3 O10 81.6(3) . .
O15 Cd3 O4 165.3(3) . .
O6 Cd3 O4 86.6(2) . .
O14 Cd3 O4 93.9(3) . .
O7 Cd3 O4 80.8(3) . .
O10 Cd3 O4 72.1(2) . .
O15 Cd3 Cd2 123.6(3) . .
O6 Cd3 Cd2 122.44(18) . .
O14 Cd3 Cd2 115.7(3) . .
O7 Cd3 Cd2 55.1(2) . .
O10 Cd3 Cd2 42.66(14) . .
O4 Cd3 Cd2 42.01(17) . .
O2A C1 O1A 37.7(13) . .
O2A C1 O2 106(2) . .
O1A C1 O2 126.8(18) . .
O2A C1 C2 127.9(19) . .
O1A C1 C2 130.3(19) . .
O2 C1 C2 102.2(16) . .
O2A C1 C2A 118(2) . .
O1A C1 C2A 103.4(19) . .
O2 C1 C2A 129.5(17) . .
C2 C1 C2A 30.6(10) . .
O2A C1 O1 88(2) . .
O1A C1 O1 54.7(15) . .
O2 C1 O1 105.9(13) . .
C2 C1 O1 124.5(15) . .
C2A C1 O1 98.8(15) . .
O2A C1 Cd1 53.0(14) . .
O1A C1 Cd1 56.0(11) . .
O2 C1 Cd1 71.1(9) . .
C2 C1 Cd1 172.3(14) . .
C2A C1 Cd1 157.1(15) . .
O1 C1 Cd1 62.0(8) . .
C3 C2 C7 116(2) . .
C3 C2 C1 113(2) . .
C7 C2 C1 129.9(19) . .
C7A C2A C3A 123(2) . .
C7A C2A C1 108(2) . .
C3A C2A C1 129(2) . .
C2 C3 C4 126(3) . .
C2 C3 H3 117.0 . .
C4 C3 H3 117.0 . .
C4A C3A C2A 113(3) . .
C4A C3A H3A 123.5 . .
C2A C3A H3A 123.5 . .
C3 C4 C5 115(2) . .
C3 C4 H4 122.3 . .
C5 C4 H4 122.3 . .
C3A C4A C5A 121(3) . .
C3A C4A H4A 119.5 . .
C5A C4A H4A 119.5 . .
C6 C5 C4 119(2) . .
C6 C5 C8 122.7(18) . .
C4 C5 C8 118.5(19) . .
C6A C5A C4A 122(2) . .
C6A C5A C8A 119(2) . .
C4A C5A C8A 119(2) . .
C5 C6 C7 121(2) . .
C5 C6 H6 119.3 . .
C7 C6 H6 119.3 . .
C5A C6A C7A 122(2) . .
C5A C6A H6A 118.9 . .
C7A C6A H6A 118.9 . .
C2 C7 C6 122(2) . .
C2 C7 H7 118.9 . .
C6 C7 H7 118.9 . .
C2A C7A C6A 117(2) . .
C2A C7A H7A 121.3 . .
C6A C7A H7A 121.3 . .
N1 C8 C5 131.7(18) . .
N1 C8A C5A 128.5(19) . .
O3 C9 O4 126.7(8) . .
O3 C9 C10 117.5(8) . .
O4 C9 C10 115.7(6) . .
C15 C10 C11 118.6(7) . .
C15 C10 C9 120.7(7) . .
C11 C10 C9 120.6(7) . .
C12 C11 C10 122.7(8) 8_556 .
C12 C11 H11 118.6 8_556 .
C10 C11 H11 118.6 . .
C11 C12 N1 122.4(9) 8_455 .
C11 C12 C13 117.8(7) 8_455 .
N1 C12 C13 119.5(8) . .
C14 C13 C12 119.6(7) 2 .
C14 C13 H13 120.2 2 .
C12 C13 H13 120.2 . .
C15 C14 C13 121.5(8) 7_556 2
C15 C14 C16 120.5(8) 7_556 .
C13 C14 C16 117.9(8) 2 .
C14 C15 C10 119.7(7) 7_556 .
C14 C15 H15 120.1 7_556 .
C10 C15 H15 120.1 . .
O6 C16 O5 123.9(9) . .
O6 C16 C14 114.9(9) . .
O5 C16 C14 121.2(8) . .
O7 C17 O8 118.9(13) . .
O7 C17 C18 125.0(17) . .
O8 C17 C18 115.5(16) . .
C23 C18 C19 116.9(11) . .
C23 C18 C17 123.1(14) . .
C19 C18 C17 119.9(13) . .
C20 C19 C18 120.5(16) . .
C20 C19 H19 119.7 . .
C18 C19 H19 119.7 . .
C19 C20 C21 119.3(16) . 8_556
C19 C20 H20 120.4 . .
C21 C20 H20 120.4 8_556 .
C20 C21 C22 120.2(11) 8_455 8_455
C20 C21 C24 120.0(12) 8_455 .
C22 C21 C24 119.5(11) 8_455 .
C23 C22 C21 119.5(13) . 8_556
C23 C22 H22 120.3 . .
C21 C22 H22 120.3 8_556 .
C18 C23 C22 123.3(14) . .
C18 C23 H23 118.3 . .
C22 C23 H23 118.3 . .
N2A C24 N2 38.2(16) . .
N2A C24 C21 134(2) . .
N2 C24 C21 125.5(13) . .
O9 C25 O10 122.1(7) . .
O9 C25 C26 121.0(7) . .
O10 C25 C26 116.8(7) . .
C31 C26 C27 119.6(8) . .
C31 C26 C25 122.2(7) . .
C27 C26 C25 118.1(7) . .
C28 C27 C26 119.2(7) 4 .
C28 C27 H27 120.4 4 .
C26 C27 H27 120.4 . .
C27 C28 C29 120.1(7) 4_545 .
C27 C28 C32 119.3(7) 4_545 .
C29 C28 C32 120.5(8) . .
C30 C29 C28 120.3(8) . .
C30 C29 H29 119.8 . .
C28 C29 H29 119.8 . .
C29 C30 N2 120.7(9) . .
C29 C30 C31 119.0(8) . 4_545
N2 C30 C31 119.5(8) . 4_545
C29 C30 N2A 122.3(14) . .
N2 C30 N2A 29.1(10) . .
C31 C30 N2A 114.6(14) 4_545 .
C26 C31 C30 121.8(8) . 4
C26 C31 H31 119.1 . .
C30 C31 H31 119.1 4 .
O11 C32 O12 123.2(8) . .
O11 C32 C28 119.8(8) . .
O12 C32 C28 117.0(8) . .
O11 C32 Cd2 71.8(5) . .
O12 C32 Cd2 51.7(4) . .
C28 C32 Cd2 166.1(6) . .
O13 C33 N3 131.7(16) . .
N3 C34 H34A 109.5 . .
N3 C34 H34B 109.5 . .
H34A C34 H34B 109.5 . .
N3 C34 H34C 109.5 . .
H34A C34 H34C 109.5 . .
H34B C34 H34C 109.5 . .
N3 C35 H35A 109.5 . .
N3 C35 H35B 109.5 . .
H35A C35 H35B 109.5 . .
N3 C35 H35C 109.5 . .
H35A C35 H35C 109.5 . .
H35B C35 H35C 109.5 . .
O14 C36 N4 122.8(11) . .
N4 C37 H37A 109.5 . .
N4 C37 H37B 109.5 . .
H37A C37 H37B 109.5 . .
N4 C37 H37C 109.5 . .
H37A C37 H37C 109.5 . .
H37B C37 H37C 109.5 . .
N4 C38 H38A 109.5 . .
N4 C38 H38B 109.5 . .
H38A C38 H38B 109.5 . .
N4 C38 H38C 109.5 . .
H38A C38 H38C 109.5 . .
H38B C38 H38C 109.5 . .
O15 C39 N5 120.6(13) . .
N5 C40 H40A 109.5 . .
N5 C40 H40B 109.5 . .
H40A C40 H40B 109.5 . .
N5 C40 H40C 109.5 . .
H40A C40 H40C 109.5 . .
H40B C40 H40C 109.5 . .
N5 C41 H41A 109.5 . .
N5 C41 H41B 109.5 . .
H41A C41 H41B 109.5 . .
N5 C41 H41C 109.5 . .
H41A C41 H41C 109.5 . .
H41B C41 H41C 109.5 . .
Cl2 C42 Cl3 107.4(12) . .
Cl2 C42 Cl1 106.5(10) . .
Cl3 C42 Cl1 101.7(9) . .
Cl2 C42 H42 113.4 . .
Cl3 C42 H42 113.4 . .
Cl1 C42 H42 113.4 . .
Cl4 C43 Cl6 98.4(8) . .
Cl4 C43 Cl5 78.2(10) . .
Cl6 C43 Cl5 107.3(10) . .
Cl4 C43 H43 121.2 . .
Cl6 C43 H43 121.2 . .
Cl5 C43 H43 121.2 . .
C43 Cl4 Cl5 50.9(5) . .
C43 Cl5 Cl4 50.8(5) . .
C8A N1 C8 77.4(16) . .
C8A N1 C12 127.4(14) . .
C8 N1 C12 134.8(14) . .
N2A N2 C24 47(3) . .
N2A N2 C30 94(3) . .
C24 N2 C30 117.7(12) . .
N2 N2A C24 94(3) . .
N2 N2A C30 57(2) . .
C24 N2A C30 122(3) . .
C35 N3 C33 107.0(16) . .
C35 N3 C34 128.6(18) . .
C33 N3 C34 124.1(15) . .
C36 N4 C37 120.0(12) . .
C36 N4 C38 121.6(10) . .
C37 N4 C38 118.3(13) . .
C39 N5 C41 114.7(19) . .
C39 N5 C40 113.2(17) . .
C41 N5 C40 129(2) . .
O1A O1 C1 41.8(11) . .
O1A O1 Cd1 68.2(10) . .
C1 O1 Cd1 81.7(10) . .
O2A O1A C1 69(2) . .
O2A O1A O1 139(3) . .
C1 O1A O1 83.5(18) . .
O2A O1A Cd1 77(2) . .
C1 O1A Cd1 100.8(14) . .
O1 O1A Cd1 79.1(10) . .
C1 O2 Cd1 78.4(10) . .
O1A O2A C1 73(2) . .
O1A O2A Cd1 85(2) . .
C1 O2A Cd1 104.7(17) . .
C9 O3 Cd1 122.8(5) . .
C9 O4 Cd2 129.1(6) . .
C9 O4 Cd3 118.5(6) . .
Cd2 O4 Cd3 95.2(2) . .
C16 O5 Cd1 123.4(6) . .
C16 O6 Cd3 112.1(7) . .
C17 O7 Cd3 134.2(8) . .
C17 O8 Cd2 110.9(10) . .
C25 O9 Cd1 100.2(5) . .
C25 O10 Cd2 128.8(6) . .
C25 O10 Cd3 134.1(6) . .
Cd2 O10 Cd3 94.49(18) . .
C25 O10 Cd1 85.0(4) . .
Cd2 O10 Cd1 97.3(2) . .
Cd3 O10 Cd1 106.4(2) . .
C32 O11 Cd1 132.7(7) . .
C32 O11 Cd2 81.8(5) . .
Cd1 O11 Cd2 96.6(2) . .
C32 O12 Cd2 101.6(5) . .
C33 O13 Cd2 116.9(11) . .
C36 O14 Cd3 115.0(7) . .
C39 O15 Cd3 122.2(9) . .

loop_
_geom_bond_atom_site_label_1
_geom_bond_atom_site_label_2
_geom_bond_distance
_geom_bond_site_symmetry_2
Cd1 O2A 2.24(2) .
Cd1 O1A 2.286(15) .
Cd1 O5 2.293(7) .
Cd1 O3 2.314(6) .
Cd1 O9 2.314(6) .
Cd1 O11 2.338(7) .
Cd1 O1 2.417(17) .
Cd1 O10 2.607(6) .
Cd1 O2 2.616(16) .
Cd1 C1 2.709(17) .
Cd2 O8 2.099(10) .
Cd2 O12 2.194(6) .
Cd2 O13 2.195(10) .
Cd2 O4 2.307(7) .
Cd2 O10 2.333(6) .
Cd2 O11 2.629(6) .
Cd2 C32 2.739(8) .
Cd2 Cd3 3.4326(11) .
Cd3 O15 2.200(8) .
Cd3 O6 2.238(7) .
Cd3 O14 2.286(8) .
Cd3 O7 2.313(8) .
Cd3 O10 2.342(6) .
Cd3 O4 2.343(6) .
C1 O2A 1.06(2) .
C1 O1A 1.09(2) .
C1 O2 1.41(2) .
C1 C2 1.53(2) .
C1 C2A 1.57(3) .
C1 O1 1.62(3) .
C2 C3 1.31(3) .
C2 C7 1.33(3) .
C2A C7A 1.33(4) .
C2A C3A 1.55(4) .
C3 C4 1.35(3) .
C3 H3 0.9300 .
C3A C4A 1.39(3) .
C3A H3A 0.9300 .
C4 C5 1.45(3) .
C4 H4 0.9300 .
C4A C5A 1.49(3) .
C4A H4A 0.9300 .
C5 C6 1.29(3) .
C5 C8 1.46(2) .
C5A C6A 1.25(3) .
C5A C8A 1.51(3) .
C6 C7 1.37(2) .
C6 H6 0.9300 .
C6A C7A 1.49(4) .
C6A H6A 0.9300 .
C7 H7 0.9300 .
C7A H7A 0.9300 .
C8 N1 1.122(18) .
C8A N1 1.07(2) .
C9 O3 1.244(9) .
C9 O4 1.278(10) .
C9 C10 1.502(11) .
C10 C15 1.393(12) .
C10 C11 1.393(11) .
C11 C12 1.363(12) 8_556
C11 H11 0.9300 .
C12 C11 1.363(12) 8_455
C12 N1 1.406(11) .
C12 C13 1.414(13) .
C13 C14 1.385(11) 2
C13 H13 0.9300 .
C14 C15 1.363(11) 7_556
C14 C13 1.385(11) 2
C14 C16 1.527(13) .
C15 C14 1.363(11) 7_556
C15 H15 0.9300 .
C16 O6 1.251(11) .
C16 O5 1.254(12) .
C17 O7 1.172(19) .
C17 O8 1.33(2) .
C17 C18 1.509(16) .
C18 C23 1.291(18) .
C18 C19 1.45(2) .
C19 C20 1.321(19) .
C19 H19 0.9300 .
C20 C21 1.35(2) 8_556
C20 H20 0.9300 .
C21 C20 1.35(2) 8_455
C21 C22 1.369(18) 8_455
C21 C24 1.462(14) .
C22 C23 1.331(17) .
C22 C21 1.369(18) 8_556
C22 H22 0.9300 .
C23 H23 0.9300 .
C24 N2A 0.95(3) .
C24 N2 1.29(2) .
C25 O9 1.222(9) .
C25 O10 1.282(10) .
C25 C26 1.509(11) .
C26 C31 1.367(12) .
C26 C27 1.403(11) .
C27 C28 1.401(11) 4
C27 H27 0.9300 .
C28 C27 1.401(11) 4_545
C28 C29 1.408(12) .
C28 C32 1.508(10) .
C29 C30 1.369(12) .
C29 H29 0.9300 .
C30 N2 1.382(13) .
C30 C31 1.407(13) 4_545
C30 N2A 1.64(3) .
C31 C30 1.407(13) 4
C31 H31 0.9300 .
C32 O11 1.230(11) .
C32 O12 1.257(11) .
C33 O13 1.251(2) .
C33 N3 1.451(2) .
C34 N3 1.451(2) .
C34 H34A 0.9600 .
C34 H34B 0.9600 .
C34 H34C 0.9600 .
C35 N3 1.450(2) .
C35 H35A 0.9600 .
C35 H35B 0.9600 .
C35 H35C 0.9600 .
C36 O14 1.251(2) .
C36 N4 1.448(2) .
C37 N4 1.449(2) .
C37 H37A 0.9600 .
C37 H37B 0.9600 .
C37 H37C 0.9600 .
C38 N4 1.450(2) .
C38 H38A 0.9600 .
C38 H38B 0.9600 .
C38 H38C 0.9600 .
C39 O15 1.249(5) .
C39 N5 1.449(5) .
C40 N5 1.453(5) .
C40 H40A 0.9600 .
C40 H40B 0.9600 .
C40 H40C 0.9600 .
C41 N5 1.452(5) .
C41 H41A 0.9600 .
C41 H41B 0.9600 .
C41 H41C 0.9600 .
C42 Cl2 1.798(5) .
C42 Cl3 1.800(5) .
C42 Cl1 1.800(5) .
C42 H42 0.9800 .
C43 Cl4 1.799(5) .
C43 Cl6 1.801(5) .
C43 Cl5 1.802(5) .
C43 H43 0.9800 .
Cl4 Cl5 2.27(2) .
N2 N2A 0.80(2) .
O1 O1A 1.33(3) .
O1A O2A 0.70(2) .

loop_
_platon_squeeze_void_nr
_platon_squeeze_void_average_x
_platon_squeeze_void_average_y
_platon_squeeze_void_average_z
_platon_squeeze_void_volume
_platon_squeeze_void_count_electrons
_platon_squeeze_void_content
1 0.500 0.000 0.571 1493 260 ' '
2 0.000 0.025 0.250 12 1 ' '
3 0.038 0.065 0.214 6 0 ' '
4 0.962 0.065 0.286 6 0 ' '
5 0.078 0.100 0.227 6 0 ' '
6 0.922 0.100 0.273 5 0 ' '
7 0.000 0.500 0.758 1493 260 ' '
8 0.429 0.406 0.775 7 0 ' '
9 0.571 0.406 0.725 7 0 ' '
10 0.471 0.443 0.785 5 0 ' '
11 0.529 0.443 0.715 5 0 ' '
12 0.500 0.479 0.750 11 1 ' '
13 0.500 0.525 0.250 12 1 ' '
14 0.462 0.565 0.286 6 0 ' '
15 0.538 0.565 0.214 6 0 ' '
16 0.422 0.600 0.273 5 0 ' '
17 0.578 0.600 0.227 6 0 ' '
18 0.071 0.906 0.725 7 0 ' '
19 0.929 0.906 0.775 7 0 ' '
20 0.029 0.943 0.715 5 0 ' '
21 0.971 0.943 0.785 5 0 ' '
22 0.000 0.979 0.750 11 1 ' '
